data_4348317
loop_
_publ_author_name
'Goettel, James T.'
'Kostiuk, Nathan'
'Gerken, Michael'

_publ_section_title
;
 Interactions between SF4 and Fluoride: A Crystallographic Study of
 Solvolysis Products of SF4&#x00B7;Nitrogen-Base Adducts by HF.
;
_journal_issue 14
_journal_name_full 'Inorganic chemistry'
_journal_page_first 7126
_journal_page_last 7134
_journal_paper_doi 10.1021/acs.inorgchem.6b01112
_journal_volume 55
_journal_year 2016
_chemical_formula_sum 'C5 H7 F10 N S2'
_chemical_formula_weight 335.24
_space_group_IT_number 12
_space_group_name_Hall '-C 2y'
_space_group_name_H-M_alt 'C 1 2/m 1'
_symmetry_cell_setting monoclinic
_symmetry_space_group_name_H-M 'C 1 2/m 1'
_atom_sites_solution_hydrogens geom
_atom_sites_solution_primary direct
_atom_sites_solution_secondary difmap
_audit_creation_method SHELXL-97
_cell_angle_alpha 90.00
_cell_angle_beta 116.566(7)
_cell_angle_gamma 90.00
_cell_formula_units_Z 4
_cell_length_a 16.366(11)
_cell_length_b 8.794(6)
_cell_length_c 8.842(6)
_cell_measurement_temperature 143(2)
_cell_volume 1138.2(13)
_computing_cell_refinement 'APEX2 (Bruker, 2006)'
_computing_data_collection 'APEX2 (Bruker, 2006)'
_computing_data_reduction 'SAINT-Plus (Bruker, 2006)'
_computing_structure_refinement 'SHELXL-97 (Sheldrick, 2008)'
_computing_structure_solution 'SHELXS-97 (Sheldrick, 2008)'
_diffrn_ambient_temperature 143(2)
_diffrn_measured_fraction_theta_full 0.993
_diffrn_measured_fraction_theta_max 0.993
_diffrn_measurement_device_type 'Bruker Smart Apex II'
_diffrn_radiation_monochromator graphite
_diffrn_radiation_source 'fine-focus sealed tube'
_diffrn_radiation_type MoK\a
_diffrn_radiation_wavelength 0.71073
_diffrn_reflns_av_R_equivalents 0.0406
_diffrn_reflns_av_sigmaI/netI 0.0359
_diffrn_reflns_limit_h_max 21
_diffrn_reflns_limit_h_min -21
_diffrn_reflns_limit_k_max 11
_diffrn_reflns_limit_k_min -11
_diffrn_reflns_limit_l_max 11
_diffrn_reflns_limit_l_min -11
_diffrn_reflns_number 6509
_diffrn_reflns_theta_full 27.47
_diffrn_reflns_theta_max 27.47
_diffrn_reflns_theta_min 2.58
_exptl_absorpt_coefficient_mu 0.584
_exptl_absorpt_correction_T_max 0.7456
_exptl_absorpt_correction_T_min 0.6699
_exptl_absorpt_correction_type multi-scan
_exptl_absorpt_process_details
; 
SADABS (Sheldrick, 2004)
;
_exptl_crystal_colour colourless
_exptl_crystal_density_diffrn 1.956
_exptl_crystal_density_method 'not measured'
_exptl_crystal_description needle
_exptl_crystal_F_000 664
_exptl_crystal_size_max 0.29
_exptl_crystal_size_mid 0.12
_exptl_crystal_size_min 0.08
_refine_diff_density_max 0.855
_refine_diff_density_min -0.605
_refine_diff_density_rms 0.082
_refine_ls_extinction_method none
_refine_ls_goodness_of_fit_ref 1.029
_refine_ls_hydrogen_treatment constr
_refine_ls_matrix_type full
_refine_ls_number_parameters 91
_refine_ls_number_reflns 1385
_refine_ls_number_restraints 0
_refine_ls_restrained_S_all 1.029
_refine_ls_R_factor_all 0.0730
_refine_ls_R_factor_gt 0.0466
_refine_ls_shift/su_max 0.000
_refine_ls_shift/su_mean 0.000
_refine_ls_structure_factor_coef Fsqd
_refine_ls_weighting_details 'calc w=1/[\s^2^(Fo^2^)+(0.0227P)^2^+6.0006P] where P=(Fo^2^+2Fc^2^)/3'
_refine_ls_weighting_scheme calc
_refine_ls_wR_factor_gt 0.0963
_refine_ls_wR_factor_ref 0.1089
_reflns_number_gt 1019
_reflns_number_total 1385
_reflns_threshold_expression >2sigma(I)
_cod_data_source_file ic6b01112_si_002.cif
_cod_data_source_block mg12051_0m
_cod_original_cell_volume 1138.1(13)
_cod_original_sg_symbol_H-M C2/m
_cod_database_code 4348317

loop_
_symmetry_equiv_pos_as_xyz
'x, y, z'
'-x, y, -z'
'x+1/2, y+1/2, z'
'-x+1/2, y+1/2, -z'
'-x, -y, -z'
'x, -y, z'
'-x+1/2, -y+1/2, -z'
'x+1/2, -y+1/2, z'

loop_
_atom_site_label
_atom_site_type_symbol
_atom_site_fract_x
_atom_site_fract_y
_atom_site_fract_z
_atom_site_U_iso_or_equiv
_atom_site_adp_type
_atom_site_occupancy
_atom_site_symmetry_multiplicity
_atom_site_calc_flag
_atom_site_refinement_flags
_atom_site_disorder_group
S1 S 0.52156(8) 0.0000 0.27847(15) 0.0290(3) Uani 1 2 d S .
F1 F 0.4247(2) 0.0000 0.1033(4) 0.0555(9) Uani 1 2 d S .
F2 F 0.55251(15) -0.1336(2) 0.2044(3) 0.0469(6) Uani 1 1 d . .
F3 F 0.6257(2) 0.0000 0.4338(4) 0.0605(10) Uani 1 2 d S .
S2 S 0.35617(8) 0.5000 0.44761(15) 0.0305(3) Uani 1 2 d S .
F4 F 0.2773(2) 0.5000 0.2458(4) 0.0483(8) Uani 1 2 d S .
F5 F 0.30351(14) 0.3668(2) 0.4747(3) 0.0467(6) Uani 1 1 d . .
F6 F 0.4203(2) 0.5000 0.6544(4) 0.0595(9) Uani 1 2 d S .
F7 F 0.4356(3) 0.2387(3) 0.3781(4) 0.0999(11) Uani 1 1 d . .
N1 N 0.26207(18) 0.0765(3) 0.1925(4) 0.0289(6) Uani 0.50 1 d P 1
C1 C 0.26207(18) 0.0765(3) 0.1925(4) 0.0289(6) Uani 0.50 1 d P 2
H1 H 0.3157 0.1298 0.2659 0.035 Uiso 1 1 calc R .
C2 C 0.1870(2) 0.1550(4) 0.0897(4) 0.0307(7) Uani 1 1 d . .
H2 H 0.1874 0.2630 0.0922 0.037 Uiso 1 1 calc R 1
C3 C 0.1100(2) 0.0784(4) -0.0184(4) 0.0336(8) Uani 1 1 d . .
H3 H 0.0570 0.1329 -0.0928 0.040 Uiso 1 1 calc R .

loop_
_atom_site_aniso_label
_atom_site_aniso_U_11
_atom_site_aniso_U_22
_atom_site_aniso_U_33
_atom_site_aniso_U_23
_atom_site_aniso_U_13
_atom_site_aniso_U_12
S1 0.0347(6) 0.0242(6) 0.0315(6) 0.000 0.0180(5) 0.000
F1 0.0350(17) 0.079(2) 0.0451(19) 0.000 0.0115(15) 0.000
F2 0.0635(14) 0.0318(11) 0.0594(14) -0.0072(10) 0.0399(12) 0.0028(10)
F3 0.0460(19) 0.080(3) 0.0437(19) 0.000 0.0093(16) 0.000
S2 0.0332(6) 0.0227(6) 0.0338(6) 0.000 0.0135(5) 0.000
F4 0.0555(19) 0.0465(18) 0.0331(16) 0.000 0.0110(15) 0.000
F5 0.0540(13) 0.0346(11) 0.0558(14) 0.0049(10) 0.0282(11) -0.0092(10)
F6 0.059(2) 0.062(2) 0.0376(18) 0.000 0.0037(16) 0.000
F7 0.188(3) 0.0389(15) 0.119(2) 0.0185(16) 0.110(3) 0.0257(19)
N1 0.0248(14) 0.0287(15) 0.0303(16) -0.0042(12) 0.0098(12) -0.0037(12)
C1 0.0248(14) 0.0287(15) 0.0303(16) -0.0042(12) 0.0098(12) -0.0037(12)
C2 0.0339(17) 0.0264(16) 0.0322(17) 0.0008(14) 0.0150(15) 0.0017(13)
C3 0.0259(15) 0.0399(19) 0.0305(18) 0.0028(14) 0.0086(14) 0.0059(14)

loop_
_atom_type_symbol
_atom_type_description
_atom_type_scat_dispersion_real
_atom_type_scat_dispersion_imag
_atom_type_scat_source
C C 0.0033 0.0016 'International Tables Vol C Tables 4.2.6.8 and 6.1.1.4'
H H 0.0000 0.0000 'International Tables Vol C Tables 4.2.6.8 and 6.1.1.4'
N N 0.0061 0.0033 'International Tables Vol C Tables 4.2.6.8 and 6.1.1.4'
F F 0.0171 0.0103 'International Tables Vol C Tables 4.2.6.8 and 6.1.1.4'
S S 0.1246 0.1234 'International Tables Vol C Tables 4.2.6.8 and 6.1.1.4'

loop_
_geom_angle_atom_site_label_1
_geom_angle_atom_site_label_2
_geom_angle_atom_site_label_3
_geom_angle
_geom_angle_site_symmetry_1
_geom_angle_site_symmetry_3
F2 S1 F2 99.71(17) . 6
F2 S1 F3 86.54(13) . .
F2 S1 F3 86.54(13) 6 .
F2 S1 F1 87.80(13) . .
F2 S1 F1 87.80(13) 6 .
F3 S1 F1 171.21(18) . .
F2 S1 F7 171.14(13) . .
F2 S1 F7 82.65(11) 6 .
F3 S1 F7 102.17(12) . .
F1 S1 F7 83.75(12) . .
F5 S2 F5 99.47(18) 6_565 .
F5 S2 F6 87.14(13) 6_565 .
F5 S2 F6 87.14(13) . .
F5 S2 F4 86.98(12) 6_565 .
F5 S2 F4 86.98(12) . .
F6 S2 F4 170.90(19) . .
F5 S2 F7 174.02(12) 6_565 .
F5 S2 F7 76.09(12) . .
F6 S2 F7 96.54(11) . .
F4 S2 F7 88.78(11) . .
F7 F7 S2 96.70(11) 2_656 .
F7 F7 S1 85.20(14) 2_656 .
S2 F7 S1 172.33(11) . .
F7 F7 N1 142.73(13) 2_656 .
S2 F7 N1 95.28(13) . .
S1 F7 N1 87.56(11) . .
N1 N1 C2 120.85(18) 6 .
N1 N1 F7 119.06(8) 6 .
C2 N1 F7 119.4(2) . .
N1 C2 C3 119.7(3) . .
C2 C3 C3 119.44(19) . 6

loop_
_geom_bond_atom_site_label_1
_geom_bond_atom_site_label_2
_geom_bond_distance
_geom_bond_site_symmetry_2
S1 F2 1.537(2) .
S1 F2 1.537(2) 6
S1 F3 1.643(3) .
S1 F1 1.648(3) .
S1 F7 2.876(3) .
S2 F5 1.535(2) 6_565
S2 F5 1.535(2) .
S2 F6 1.652(3) .
S2 F4 1.670(3) .
S2 F7 2.840(3) .
F7 F7 2.241(7) 2_656
F7 N1 2.937(5) .
N1 N1 1.345(6) 6
N1 C2 1.347(4) .
C2 C3 1.371(4) .
C3 C3 1.379(7) 6
